data_7135065
loop_
_publ_author_name
'Jangra, Reena'
'Bulbul, Amir Sohel'
'Sankar, Muniappan'

_publ_section_title
;
 \p-Extended Cis- and Trans-Bis(Tetracyanobutadiene) Cu-Porphyrins with
 Unusual Multiredox Behavior
;
_journal_name_full 'Chemical Communications'
_journal_paper_doi 10.1039/D5CC04942C
_journal_year 2025
_chemical_formula_moiety 'C88 H44 Cu N12, 3[CH2Cl2]'
_chemical_formula_sum 'C88 H44 Cu N12'
_chemical_formula_weight 1332.89
_space_group_crystal_system triclinic
_space_group_IT_number 2
_space_group_name_Hall '-P 1'
_space_group_name_H-M_alt 'P -1'
_atom_sites_solution_hydrogens geom
_atom_sites_solution_primary iterative
_audit_creation_date 2025-09-20
_audit_creation_method
;
Olex2 1.5
(compiled 2023.08.24 svn.re1ec1418 for OlexSys, GUI svn.r6817)
;
_audit_update_record
;
2025-09-27 deposited with the CCDC.	2025-10-14 downloaded from the CCDC.
;
_cell_angle_alpha 78.765(13)
_cell_angle_beta 75.079(14)
_cell_angle_gamma 68.029(13)
_cell_formula_units_Z 2
_cell_length_a 13.329(6)
_cell_length_b 15.694(7)
_cell_length_c 21.415(9)
_cell_measurement_reflns_used 4275
_cell_measurement_temperature 100.00
_cell_measurement_theta_max 15.2022
_cell_measurement_theta_min 2.2695
_cell_volume 3990(3)
_computing_cell_refinement 'SAINT V8.40B (?, 2016)'
_computing_data_reduction 'SAINT V8.40B (?, 2016)'
_computing_molecular_graphics 'Olex2 1.5 (Dolomanov et al., 2009)'
_computing_publication_material 'Olex2 1.5 (Dolomanov et al., 2009)'
_computing_structure_refinement 'XL  (Sheldrick, 2008)'
_computing_structure_solution 'olex2.solve 1.5 (Bourhis et al., 2015)'
_diffrn_ambient_temperature 100.00
_diffrn_measured_fraction_theta_full 0.988
_diffrn_measured_fraction_theta_max 0.988
_diffrn_measurement_device_type 'Bruker D8 QUEST Photon III C7'
_diffrn_radiation_type MoK\a
_diffrn_radiation_wavelength 0.71073
_diffrn_reflns_av_R_equivalents 0.2761
_diffrn_reflns_av_unetI/netI 0.1904
_diffrn_reflns_Laue_measured_fraction_full 0.988
_diffrn_reflns_Laue_measured_fraction_max 0.988
_diffrn_reflns_limit_h_max 15
_diffrn_reflns_limit_h_min -15
_diffrn_reflns_limit_k_max 18
_diffrn_reflns_limit_k_min -18
_diffrn_reflns_limit_l_max 25
_diffrn_reflns_limit_l_min -25
_diffrn_reflns_number 128088
_diffrn_reflns_point_group_measured_fraction_full 0.988
_diffrn_reflns_point_group_measured_fraction_max 0.988
_diffrn_reflns_theta_full 25.152
_diffrn_reflns_theta_max 25.152
_diffrn_reflns_theta_min 1.808
_diffrn_source_current 1.4
_diffrn_source_power 0.07
_diffrn_source_voltage 50.0
_exptl_absorpt_coefficient_mu 0.324
_exptl_absorpt_correction_T_max 0.7452
_exptl_absorpt_correction_T_min 0.4178
_exptl_absorpt_correction_type multi-scan
_exptl_absorpt_process_details
;
SADABS-2016/2 (Bruker,2016/2) was used for absorption correction.
wR2(int) was 0.1618 before and 0.0923 after correction.
The Ratio of minimum to maximum transmission is 0.5607.
The \l/2 correction factor is Not present.
;
_exptl_crystal_colour 'metallic bluish violet'
_exptl_crystal_colour_lustre metallic
_exptl_crystal_colour_modifier bluish
_exptl_crystal_colour_primary violet
_exptl_crystal_density_diffrn 1.109
_exptl_crystal_description block
_exptl_crystal_F_000 1370
_exptl_crystal_size_max 0.184
_exptl_crystal_size_mid 0.067
_exptl_crystal_size_min 0.051
_refine_diff_density_max 1.106
_refine_diff_density_min -0.581
_refine_diff_density_rms 0.068
_refine_ls_extinction_method none
_refine_ls_goodness_of_fit_ref 0.982
_refine_ls_hydrogen_treatment constr
_refine_ls_matrix_type full
_refine_ls_number_parameters 910
_refine_ls_number_reflns 14142
_refine_ls_number_restraints 0
_refine_ls_restrained_S_all 0.982
_refine_ls_R_factor_all 0.1849
_refine_ls_R_factor_gt 0.0856
_refine_ls_shift/su_max 0.001
_refine_ls_shift/su_mean 0.000
_refine_ls_structure_factor_coef Fsqd
_refine_ls_weighting_details 'w=1/[\s^2^(Fo^2^)+(0.1065P)^2^] where P=(Fo^2^+2Fc^2^)/3'
_refine_ls_weighting_scheme calc
_refine_ls_wR_factor_gt 0.2008
_refine_ls_wR_factor_ref 0.2485
_reflns_Friedel_coverage 0.000
_reflns_number_gt 6043
_reflns_number_total 14142
_reflns_threshold_expression 'I > 2\s(I)'
_cod_data_source_file d5cc04942c2.cif
_cod_data_source_block ms_rj_cu_tcbd_2_1887
_cod_database_code 7135065
_shelx_shelxl_version_number 2019/1
_shelx_space_group_comment
;
The symmetry employed for this shelxl refinement is uniquely defined
by the following loop, which should always be used as a source of
symmetry information in preference to the above space-group names.
They are only intended as comments.
;
_shelx_estimated_absorpt_t_max 0.984
_shelx_estimated_absorpt_t_min 0.943
_olex2_refinement_description
;
1. Fixed Uiso
 At 1.2 times of:
  All C(H) groups
2.a Aromatic/amide H refined with riding coordinates:
 C88(H88), C22(H22), C60(H60), C54(H54), C68(H68), C23(H23), C26(H26),
 C33(H33), C37(H37), C17(H17), C84(H84), C44(H44), C46(H46), C76(H76), C75(H75),
  C18(H18), C24(H24), C64(H64), C79(H79), C85(H85), C65(H65), C59(H59),
 C87(H87), C48(H48), C47(H47), C67(H67), C36(H36), C66(H66), C58(H58), C86(H86),
  C25(H25), C35(H35), C56(H56), C78(H78), C50(H50), C45(H45), C7(H7), C57(H57),
 C77(H77), C8(H8), C51(H51), C34(H34), C53(H53), C52(H52)
;
_smtbx_masks_special_details
;
A solvent mask was calculated and 248 electrons were 
found in a volume of 1068\%A^3^ in 2 voids per unit cell. 
This is consistent with the presence of 
3[CH2Cl2] per Unit Cell 
which account for 252 electrons 
per unit cell.
;
_smtbx_masks_void_probe_radius 1.2
_smtbx_masks_void_truncation_radius 1.2
_olex2_submission_special_instructions 'No special instructions were received'

loop_
_space_group_symop_operation_xyz
'x, y, z'
'-x, -y, -z'

loop_
_atom_site_label
_atom_site_type_symbol
_atom_site_fract_x
_atom_site_fract_y
_atom_site_fract_z
_atom_site_U_iso_or_equiv
_atom_site_adp_type
_atom_site_occupancy
_atom_site_site_symmetry_order
_atom_site_calc_flag
_atom_site_refinement_flags_posn
_atom_site_refinement_flags_adp
_atom_site_refinement_flags_occupancy
_atom_site_disorder_assembly
_atom_site_disorder_group
Cu1 Cu 0.20135(6) 0.71550(6) 0.51450(3) 0.0511(3) Uani 1 1 d . . . . .
N4 N 0.0597(3) 0.7440(3) 0.4877(2) 0.0413(12) Uani 1 1 d . . . . .
N3 N 0.1196(4) 0.7309(3) 0.6079(2) 0.0414(12) Uani 1 1 d . . . . .
N1 N 0.2846(4) 0.6952(3) 0.4210(2) 0.0524(14) Uani 1 1 d . . . . .
N6 N 0.2805(4) 0.5388(3) 0.1383(3) 0.0581(14) Uani 1 1 d . . . . .
C12 C 0.0828(4) 0.7282(4) 0.7197(3) 0.0354(13) Uani 1 1 d . . . . .
N5 N 0.2962(4) 0.4620(4) 0.3365(3) 0.0547(14) Uani 1 1 d . . . . .
C11 C 0.1666(4) 0.7198(4) 0.6603(3) 0.0401(14) Uani 1 1 d . . . . .
N2 N 0.3436(4) 0.6835(4) 0.5422(2) 0.0584(15) Uani 1 1 d . . . . .
N11 N -0.0731(4) 0.5468(4) 0.6959(3) 0.0595(15) Uani 1 1 d . . . . .
N12 N -0.3533(5) 0.6852(4) 0.8333(3) 0.0603(15) Uani 1 1 d . . . . .
C61 C 0.0971(5) 0.7171(4) 0.7846(3) 0.0426(15) Uani 1 1 d . . . . .
C32 C 0.4038(5) 0.6921(4) 0.1238(3) 0.0426(15) Uani 1 1 d . . . . .
C88 C -0.2544(5) 0.7489(4) 0.6283(3) 0.0474(16) Uani 1 1 d . . . . .
H88 H -0.222587 0.692694 0.608939 0.057 Uiso 1 1 calc R U . . .
C43 C 0.7208(5) 0.6105(5) 0.2042(3) 0.0459(15) Uani 1 1 d . . . . .
C13 C -0.0149(4) 0.7455(4) 0.7015(3) 0.0395(14) Uani 1 1 d . . . . .
N9 N -0.0076(5) 0.9573(4) 0.6760(3) 0.0668(17) Uani 1 1 d . . . . .
C21 C 0.0865(4) 0.7386(4) 0.3085(3) 0.0373(14) Uani 1 1 d . . . . .
C63 C 0.1095(5) 0.7002(5) 0.9074(3) 0.0488(16) Uani 1 1 d . . . . .
C14 C 0.0065(4) 0.7497(4) 0.6320(3) 0.0371(14) Uani 1 1 d . . . . .
C74 C -0.2206(5) 0.8084(4) 0.8625(3) 0.0431(15) Uani 1 1 d . . . . .
C55 C 0.3123(5) 0.7104(5) 0.7177(3) 0.0461(15) Uani 1 1 d . . . . .
C69 C -0.1178(4) 0.7530(4) 0.7513(3) 0.0401(14) Uani 1 1 d . . . . .
C28 C 0.3077(4) 0.5860(4) 0.2394(3) 0.0410(14) Uani 1 1 d . . . . .
C19 C 0.0445(4) 0.7517(4) 0.4252(3) 0.0427(15) Uani 1 1 d . . . . .
C27 C 0.3268(4) 0.6634(4) 0.2464(3) 0.0406(14) Uani 1 1 d . . . . .
C83 C -0.1922(4) 0.8035(4) 0.6243(3) 0.0398(14) Uani 1 1 d . . . . .
C15 C -0.0720(4) 0.7733(4) 0.5929(3) 0.0386(14) Uani 1 1 d . . . . .
C41 C 0.5301(5) 0.6415(4) 0.2878(3) 0.0541(17) Uani 1 1 d . . . . .
N7 N 0.2909(4) 0.9003(4) 0.2950(3) 0.0693(17) Uani 1 1 d . . . . .
C2 C 0.3273(4) 0.6784(4) 0.3121(3) 0.0415(15) Uani 1 1 d . . . . .
C80 C -0.1238(5) 0.9000(4) 0.7804(3) 0.0477(16) Uani 1 1 d . . . . .
N10 N -0.1656(4) 1.0150(4) 0.8639(3) 0.0663(16) Uani 1 1 d . . . . .
C22 C 0.0522(4) 0.6718(4) 0.2973(3) 0.0384(14) Uani 1 1 d . . . . .
H22 H 0.055592 0.618573 0.327915 0.046 Uiso 1 1 calc R U . . .
C10 C 0.2769(5) 0.7016(4) 0.6591(3) 0.0461(15) Uani 1 1 d . . . . .
C30 C 0.2950(5) 0.5634(4) 0.1809(3) 0.0444(15) Uani 1 1 d . . . . .
C20 C 0.1272(5) 0.7283(4) 0.3694(3) 0.0409(14) Uani 1 1 d . . . . .
C60 C 0.2847(5) 0.7984(5) 0.7358(3) 0.0523(17) Uani 1 1 d . . . . .
H60 H 0.241143 0.850875 0.712203 0.063 Uiso 1 1 calc R U . . .
C38 C 0.3625(4) 0.8083(4) 0.1957(3) 0.0448(15) Uani 1 1 d . . . . .
C54 C 0.6387(5) 0.7037(4) 0.3826(3) 0.0513(16) Uani 1 1 d . . . . .
H54 H 0.590774 0.766267 0.383187 0.062 Uiso 1 1 calc R U . . .
C1 C 0.2392(4) 0.7007(4) 0.3689(3) 0.0406(14) Uani 1 1 d . . . . .
C68 C 0.0592(6) 0.7747(5) 0.9435(3) 0.0653(19) Uani 1 1 d . . . . .
H68 H 0.016282 0.832450 0.924506 0.078 Uiso 1 1 calc R U . . .
C4 C 0.3969(5) 0.6700(4) 0.3991(3) 0.0502(16) Uani 1 1 d . . . . .
C62 C 0.1003(5) 0.7090(4) 0.8401(3) 0.0452(15) Uani 1 1 d . . . . .
C16 C -0.0456(4) 0.7723(4) 0.5256(3) 0.0468(16) Uani 1 1 d . . . . .
C29 C 0.2968(5) 0.5205(5) 0.2947(3) 0.0455(16) Uani 1 1 d . . . . .
C42 C 0.6135(5) 0.6287(5) 0.2482(3) 0.0564(18) Uani 1 1 d . . . . .
C23 C 0.0125(5) 0.6812(4) 0.2416(3) 0.0446(15) Uani 1 1 d . . . . .
H23 H -0.010373 0.634193 0.234081 0.054 Uiso 1 1 calc R U . . .
C31 C 0.3617(4) 0.7236(4) 0.1899(3) 0.0412(14) Uani 1 1 d . . . . .
N8 N 0.4584(5) 0.8986(4) 0.1009(3) 0.0675(17) Uani 1 1 d . . . . .
C26 C 0.0807(4) 0.8154(4) 0.2644(3) 0.0462(16) Uani 1 1 d . . . . .
H26 H 0.103293 0.862331 0.272246 0.055 Uiso 1 1 calc R U . . .
C71 C -0.2729(5) 0.6906(4) 0.8024(3) 0.0504(16) Uani 1 1 d . . . . .
C81 C -0.0595(5) 0.9289(4) 0.7197(4) 0.0538(17) Uani 1 1 d . . . . .
C33 C 0.3531(5) 0.7386(4) 0.0734(3) 0.0524(17) Uani 1 1 d . . . . .
H33 H 0.289234 0.792176 0.080534 0.063 Uiso 1 1 calc R U . . .
C37 C 0.4995(5) 0.6113(4) 0.1146(3) 0.0492(16) Uani 1 1 d . . . . .
H37 H 0.535088 0.578097 0.149591 0.059 Uiso 1 1 calc R U . . .
C17 C -0.1252(5) 0.7971(4) 0.4861(3) 0.0548(17) Uani 1 1 d . . . . .
H17 H -0.203091 0.818445 0.500823 0.066 Uiso 1 1 calc R U . . .
C84 C -0.2415(5) 0.8872(4) 0.6503(3) 0.0460(15) Uani 1 1 d . . . . .
H84 H -0.199195 0.925758 0.646368 0.055 Uiso 1 1 calc R U . . .
C9 C 0.3577(5) 0.6823(4) 0.6045(3) 0.0544(17) Uani 1 1 d . . . . .
C82 C -0.1500(5) 0.9631(4) 0.8284(3) 0.0499(16) Uani 1 1 d . . . . .
C44 C 0.7385(5) 0.6791(5) 0.1563(3) 0.0618(19) Uani 1 1 d . . . . .
H44 H 0.681453 0.737298 0.152404 0.074 Uiso 1 1 calc R U . . .
C70 C -0.1680(5) 0.6901(4) 0.7592(3) 0.0423(15) Uani 1 1 d . . . . .
C46 C 0.9239(6) 0.5804(5) 0.1201(3) 0.0598(19) Uani 1 1 d . . . . .
H46 H 0.993403 0.569621 0.091003 0.072 Uiso 1 1 calc R U . . .
C76 C -0.2412(6) 0.7115(5) 0.9632(3) 0.0584(18) Uani 1 1 d . . . . .
H76 H -0.212777 0.656288 0.990281 0.070 Uiso 1 1 calc R U . . .
C75 C -0.1811(5) 0.7284(4) 0.9025(3) 0.0473(16) Uani 1 1 d . . . . .
H75 H -0.111083 0.684098 0.887769 0.057 Uiso 1 1 calc R U . . .
C18 C -0.0717(5) 0.7851(4) 0.4251(3) 0.0504(16) Uani 1 1 d . . . . .
H18 H -0.104142 0.796486 0.388274 0.060 Uiso 1 1 calc R U . . .
C49 C 0.5949(5) 0.6328(5) 0.4072(3) 0.0522(17) Uani 1 1 d . . . . .
C24 C 0.0063(5) 0.7576(5) 0.1975(3) 0.0532(17) Uani 1 1 d . . . . .
H24 H -0.022315 0.764660 0.159766 0.064 Uiso 1 1 calc R U . . .
C64 C 0.1690(5) 0.6159(5) 0.9368(3) 0.0551(17) Uani 1 1 d . . . . .
H64 H 0.202477 0.563286 0.913387 0.066 Uiso 1 1 calc R U . . .
C79 C -0.3227(5) 0.8735(4) 0.8837(3) 0.0530(17) Uani 1 1 d . . . . .
H79 H -0.350638 0.928572 0.856351 0.064 Uiso 1 1 calc R U . . .
C73 C -0.1543(5) 0.8233(4) 0.7966(3) 0.0451(15) Uani 1 1 d . . . . .
C72 C -0.1156(5) 0.6118(4) 0.7224(3) 0.0481(16) Uani 1 1 d . . . . .
C85 C -0.3516(5) 0.9158(4) 0.6820(3) 0.0542(17) Uani 1 1 d . . . . .
H85 H -0.384624 0.973350 0.699601 0.065 Uiso 1 1 calc R U . . .
C65 C 0.1793(5) 0.6088(5) 1.0007(3) 0.0609(18) Uani 1 1 d . . . . .
H65 H 0.220392 0.551414 1.021067 0.073 Uiso 1 1 calc R U . . .
C3 C 0.4241(5) 0.6627(4) 0.3308(3) 0.0482(16) Uani 1 1 d . . . . .
C59 C 0.3201(5) 0.8097(5) 0.7874(3) 0.0595(18) Uani 1 1 d . . . . .
H59 H 0.299211 0.869706 0.800178 0.071 Uiso 1 1 calc R U . . .
C6 C 0.4473(5) 0.6593(4) 0.5045(3) 0.0541(17) Uani 1 1 d . . . . .
C39 C 0.4147(5) 0.8573(5) 0.1415(3) 0.0557(18) Uani 1 1 d . . . . .
C87 C -0.3648(5) 0.7768(5) 0.6613(3) 0.0603(18) Uani 1 1 d . . . . .
H87 H -0.407201 0.738282 0.665474 0.072 Uiso 1 1 calc R U . . .
C48 C 0.8041(5) 0.5279(5) 0.2100(3) 0.0549(17) Uani 1 1 d . . . . .
H48 H 0.791749 0.480160 0.242496 0.066 Uiso 1 1 calc R U . . .
C47 C 0.9063(5) 0.5134(5) 0.1690(4) 0.0647(19) Uani 1 1 d . . . . .
H47 H 0.964838 0.456694 0.174581 0.078 Uiso 1 1 calc R U . . .
C67 C 0.0709(7) 0.7657(5) 1.0069(3) 0.073(2) Uani 1 1 d . . . . .
H67 H 0.036722 0.817402 1.031153 0.087 Uiso 1 1 calc R U . . .
C36 C 0.5383(5) 0.5832(5) 0.0536(3) 0.0576(18) Uani 1 1 d . . . . .
H36 H 0.602568 0.529996 0.046148 0.069 Uiso 1 1 calc R U . . .
C66 C 0.1302(5) 0.6845(5) 1.0341(3) 0.0604(18) Uani 1 1 d . . . . .
H66 H 0.138303 0.679344 1.077657 0.072 Uiso 1 1 calc R U . . .
C58 C 0.3858(6) 0.7341(6) 0.8209(3) 0.068(2) Uani 1 1 d . . . . .
H58 H 0.410933 0.742399 0.856186 0.081 Uiso 1 1 calc R U . . .
C86 C -0.4122(5) 0.8592(5) 0.6874(3) 0.0627(19) Uani 1 1 d . . . . .
H86 H -0.487281 0.877550 0.709513 0.075 Uiso 1 1 calc R U . . .
C5 C 0.4737(5) 0.6543(4) 0.4385(3) 0.0555(17) Uani 1 1 d . . . . .
C25 C 0.0420(5) 0.8249(5) 0.2083(3) 0.0555(17) Uani 1 1 d . . . . .
H25 H 0.040017 0.877514 0.177233 0.067 Uiso 1 1 calc R U . . .
C40 C 0.3222(5) 0.8547(4) 0.2533(3) 0.0558(18) Uani 1 1 d . . . . .
C35 C 0.4864(6) 0.6300(5) 0.0027(3) 0.069(2) Uani 1 1 d . . . . .
H35 H 0.514364 0.608273 -0.038948 0.082 Uiso 1 1 calc R U . . .
C56 C 0.3767(5) 0.6356(5) 0.7526(3) 0.0575(18) Uani 1 1 d . . . . .
H56 H 0.394941 0.575106 0.741474 0.069 Uiso 1 1 calc R U . . .
C78 C -0.3839(6) 0.8577(5) 0.9452(4) 0.071(2) Uani 1 1 d . . . . .
H78 H -0.453061 0.902465 0.960764 0.086 Uiso 1 1 calc R U . . .
C50 C 0.6643(6) 0.5404(5) 0.4073(3) 0.0650(19) Uani 1 1 d . . . . .
H50 H 0.634809 0.492125 0.424195 0.078 Uiso 1 1 calc R U . . .
C45 C 0.8402(6) 0.6627(6) 0.1140(3) 0.067(2) Uani 1 1 d . . . . .
H45 H 0.851777 0.709326 0.080246 0.080 Uiso 1 1 calc R U . . .
C7 C 0.5278(5) 0.6422(5) 0.5429(3) 0.067(2) Uani 1 1 d . . . . .
H7 H 0.605631 0.623218 0.528063 0.080 Uiso 1 1 calc R U . . .
C57 C 0.4153(5) 0.6471(5) 0.8035(3) 0.0640(19) Uani 1 1 d . . . . .
H57 H 0.461659 0.595248 0.826079 0.077 Uiso 1 1 calc R U . . .
C77 C -0.3421(6) 0.7749(6) 0.9841(3) 0.072(2) Uani 1 1 d . . . . .
H77 H -0.384637 0.762796 1.025543 0.087 Uiso 1 1 calc R U . . .
C8 C 0.4727(5) 0.6580(5) 0.6037(3) 0.0633(19) Uani 1 1 d . . . . .
H8 H 0.504232 0.653826 0.639714 0.076 Uiso 1 1 calc R U . . .
C51 C 0.7771(6) 0.5200(5) 0.3825(3) 0.073(2) Uani 1 1 d . . . . .
H51 H 0.825430 0.457538 0.383143 0.087 Uiso 1 1 calc R U . . .
C34 C 0.3928(6) 0.7095(5) 0.0121(3) 0.0607(18) Uani 1 1 d . . . . .
H34 H 0.357312 0.742642 -0.022910 0.073 Uiso 1 1 calc R U . . .
C53 C 0.7479(6) 0.6849(6) 0.3579(4) 0.080(2) Uani 1 1 d . . . . .
H53 H 0.776429 0.733899 0.341618 0.095 Uiso 1 1 calc R U . . .
C52 C 0.8193(6) 0.5924(6) 0.3565(4) 0.081(2) Uani 1 1 d . . . . .
H52 H 0.895688 0.578775 0.338016 0.098 Uiso 1 1 calc R U . . .

loop_
_atom_site_aniso_label
_atom_site_aniso_U_11
_atom_site_aniso_U_22
_atom_site_aniso_U_33
_atom_site_aniso_U_23
_atom_site_aniso_U_13
_atom_site_aniso_U_12
Cu1 0.0313(4) 0.0819(6) 0.0482(5) -0.0298(4) 0.0026(3) -0.0242(4)
N4 0.026(3) 0.055(3) 0.044(3) -0.019(2) 0.001(2) -0.015(2)
N3 0.031(3) 0.052(3) 0.048(3) -0.016(2) -0.003(2) -0.021(2)
N1 0.025(3) 0.079(4) 0.061(3) -0.036(3) -0.003(2) -0.016(3)
N6 0.060(4) 0.059(4) 0.064(4) -0.014(3) -0.019(3) -0.022(3)
C12 0.028(3) 0.037(3) 0.043(4) -0.008(3) -0.007(3) -0.012(3)
N5 0.046(3) 0.057(4) 0.066(4) -0.006(3) -0.010(3) -0.024(3)
C11 0.032(3) 0.043(4) 0.052(4) -0.017(3) 0.000(3) -0.020(3)
N2 0.033(3) 0.097(4) 0.052(3) -0.037(3) 0.006(3) -0.025(3)
N11 0.048(3) 0.056(4) 0.084(4) -0.023(3) -0.017(3) -0.018(3)
N12 0.048(4) 0.066(4) 0.072(4) -0.015(3) -0.003(3) -0.028(3)
C61 0.036(4) 0.048(4) 0.051(4) -0.010(3) -0.006(3) -0.022(3)
C32 0.043(4) 0.045(4) 0.041(4) -0.011(3) 0.005(3) -0.022(3)
C88 0.035(4) 0.061(4) 0.053(4) -0.025(3) -0.002(3) -0.021(3)
C43 0.041(4) 0.060(4) 0.044(4) -0.011(3) 0.003(3) -0.029(4)
C13 0.033(3) 0.040(4) 0.047(4) -0.017(3) -0.002(3) -0.014(3)
N9 0.065(4) 0.056(4) 0.079(4) -0.023(3) 0.018(3) -0.034(3)
C21 0.027(3) 0.043(4) 0.043(4) -0.013(3) 0.003(3) -0.015(3)
C63 0.039(4) 0.065(5) 0.046(4) -0.008(4) -0.001(3) -0.025(3)
C14 0.032(3) 0.038(3) 0.045(4) -0.013(3) 0.003(3) -0.018(3)
C74 0.039(4) 0.040(4) 0.051(4) -0.013(3) 0.007(3) -0.021(3)
C55 0.034(4) 0.060(4) 0.039(4) -0.009(3) -0.004(3) -0.011(3)
C69 0.029(3) 0.040(4) 0.048(4) -0.012(3) 0.000(3) -0.010(3)
C28 0.036(3) 0.045(4) 0.045(4) -0.008(3) -0.007(3) -0.017(3)
C19 0.026(3) 0.062(4) 0.046(4) -0.014(3) -0.001(3) -0.023(3)
C27 0.036(3) 0.048(4) 0.036(3) -0.012(3) 0.003(3) -0.017(3)
C83 0.024(3) 0.054(4) 0.041(3) -0.014(3) 0.003(3) -0.014(3)
C15 0.034(3) 0.042(4) 0.045(4) -0.013(3) -0.006(3) -0.015(3)
C41 0.036(4) 0.071(5) 0.054(4) -0.025(3) 0.004(3) -0.016(3)
N7 0.065(4) 0.064(4) 0.090(4) -0.042(3) 0.013(3) -0.038(3)
C2 0.033(3) 0.059(4) 0.037(3) -0.014(3) 0.002(3) -0.022(3)
C80 0.042(4) 0.060(4) 0.045(4) -0.015(3) 0.002(3) -0.025(3)
N10 0.066(4) 0.072(4) 0.068(4) -0.034(3) 0.019(3) -0.040(3)
C22 0.038(3) 0.044(4) 0.037(3) -0.014(3) -0.004(3) -0.017(3)
C10 0.036(4) 0.058(4) 0.043(4) -0.022(3) 0.004(3) -0.015(3)
C30 0.042(4) 0.047(4) 0.050(4) -0.006(3) -0.009(3) -0.021(3)
C20 0.036(4) 0.053(4) 0.041(4) -0.014(3) 0.000(3) -0.025(3)
C60 0.054(4) 0.075(5) 0.039(4) -0.013(3) -0.004(3) -0.035(4)
C38 0.032(3) 0.057(4) 0.045(4) -0.016(3) 0.008(3) -0.019(3)
C54 0.043(4) 0.052(4) 0.063(4) -0.014(3) 0.004(3) -0.025(3)
C1 0.033(4) 0.057(4) 0.039(3) -0.017(3) 0.003(3) -0.024(3)
C68 0.077(5) 0.053(5) 0.061(5) -0.016(4) -0.010(4) -0.016(4)
C4 0.042(4) 0.065(4) 0.047(4) -0.022(3) -0.004(3) -0.018(3)
C62 0.032(4) 0.053(4) 0.051(4) -0.007(3) -0.004(3) -0.018(3)
C16 0.029(3) 0.074(5) 0.044(4) -0.028(3) 0.004(3) -0.022(3)
C29 0.035(4) 0.046(4) 0.061(5) -0.013(4) -0.005(3) -0.018(3)
C42 0.039(4) 0.085(5) 0.052(4) -0.024(4) -0.004(3) -0.024(4)
C23 0.043(4) 0.049(4) 0.047(4) -0.015(3) 0.000(3) -0.024(3)
C31 0.038(4) 0.038(4) 0.049(4) -0.015(3) -0.004(3) -0.013(3)
N8 0.067(4) 0.047(4) 0.079(4) -0.027(3) 0.024(3) -0.025(3)
C26 0.038(4) 0.058(4) 0.050(4) -0.018(3) 0.000(3) -0.025(3)
C71 0.045(4) 0.053(4) 0.061(4) -0.016(3) 0.004(3) -0.030(3)
C81 0.045(4) 0.044(4) 0.078(5) -0.024(4) 0.000(4) -0.021(3)
C33 0.062(4) 0.047(4) 0.046(4) -0.014(3) 0.004(3) -0.021(3)
C37 0.042(4) 0.053(4) 0.048(4) -0.023(3) 0.005(3) -0.013(3)
C17 0.028(3) 0.084(5) 0.053(4) -0.031(4) -0.001(3) -0.014(3)
C84 0.036(4) 0.052(4) 0.055(4) -0.018(3) -0.001(3) -0.021(3)
C9 0.039(4) 0.072(5) 0.055(4) -0.024(3) -0.008(3) -0.016(3)
C82 0.051(4) 0.048(4) 0.055(4) -0.017(3) 0.012(3) -0.031(3)
C44 0.032(4) 0.070(5) 0.075(5) -0.018(4) 0.000(4) -0.010(3)
C70 0.047(4) 0.039(4) 0.041(3) -0.013(3) 0.002(3) -0.019(3)
C46 0.042(4) 0.082(6) 0.059(5) -0.037(4) 0.016(3) -0.028(4)
C76 0.063(5) 0.058(4) 0.051(4) -0.005(3) 0.000(4) -0.026(4)
C75 0.038(4) 0.055(4) 0.053(4) -0.018(3) 0.003(3) -0.023(3)
C18 0.041(4) 0.074(5) 0.043(4) -0.016(3) -0.007(3) -0.022(3)
C49 0.034(4) 0.070(5) 0.052(4) -0.022(3) -0.005(3) -0.013(4)
C24 0.041(4) 0.077(5) 0.046(4) -0.022(4) 0.002(3) -0.024(4)
C64 0.050(4) 0.067(5) 0.044(4) -0.014(4) -0.002(3) -0.016(4)
C79 0.052(4) 0.044(4) 0.057(4) -0.015(3) 0.010(3) -0.019(3)
C73 0.044(4) 0.044(4) 0.049(4) -0.010(3) 0.001(3) -0.022(3)
C72 0.032(4) 0.050(4) 0.068(4) -0.010(4) -0.009(3) -0.020(3)
C85 0.040(4) 0.052(4) 0.065(4) -0.023(3) 0.007(3) -0.012(3)
C65 0.037(4) 0.072(5) 0.061(5) -0.019(4) -0.003(3) -0.004(3)
C3 0.034(4) 0.071(4) 0.046(4) -0.019(3) 0.001(3) -0.024(3)
C59 0.049(4) 0.072(5) 0.064(5) -0.024(4) 0.005(4) -0.031(4)
C6 0.036(4) 0.074(5) 0.059(4) -0.019(4) -0.007(3) -0.022(3)
C39 0.051(4) 0.050(4) 0.064(5) -0.024(4) 0.011(4) -0.021(4)
C87 0.038(4) 0.074(5) 0.079(5) -0.028(4) 0.000(3) -0.030(4)
C48 0.045(4) 0.056(4) 0.060(4) -0.011(3) 0.005(3) -0.021(4)
C47 0.037(4) 0.067(5) 0.089(5) -0.026(4) -0.002(4) -0.016(4)
C67 0.098(6) 0.060(5) 0.055(5) -0.018(4) -0.008(4) -0.022(5)
C36 0.054(4) 0.070(5) 0.051(4) -0.026(4) 0.007(4) -0.025(4)
C66 0.055(4) 0.079(6) 0.049(4) -0.019(4) -0.006(4) -0.022(4)
C58 0.052(5) 0.107(7) 0.058(5) -0.025(5) -0.001(4) -0.041(5)
C86 0.032(4) 0.070(5) 0.081(5) -0.029(4) 0.009(3) -0.017(4)
C5 0.043(4) 0.071(5) 0.059(4) -0.018(4) -0.003(3) -0.027(3)
C25 0.056(4) 0.063(5) 0.049(4) -0.004(3) 0.001(3) -0.032(4)
C40 0.047(4) 0.052(4) 0.075(5) -0.032(4) 0.017(3) -0.032(3)
C35 0.078(5) 0.092(6) 0.047(4) -0.036(4) 0.024(4) -0.051(5)
C56 0.047(4) 0.067(5) 0.062(4) -0.023(4) -0.002(4) -0.021(4)
C78 0.054(5) 0.057(5) 0.086(5) -0.031(4) 0.028(4) -0.017(4)
C50 0.053(5) 0.074(5) 0.070(5) -0.025(4) 0.007(4) -0.029(4)
C45 0.063(5) 0.090(6) 0.056(4) -0.004(4) -0.004(4) -0.045(5)
C7 0.035(4) 0.109(6) 0.061(5) -0.028(4) -0.004(3) -0.024(4)
C57 0.048(4) 0.088(6) 0.062(5) -0.019(4) -0.015(4) -0.022(4)
C77 0.072(5) 0.081(6) 0.065(5) -0.028(5) 0.026(4) -0.044(5)
C8 0.054(5) 0.101(6) 0.050(4) -0.028(4) -0.008(4) -0.035(4)
C51 0.050(5) 0.067(5) 0.093(6) -0.034(4) 0.003(4) -0.009(4)
C34 0.066(5) 0.068(5) 0.051(4) -0.013(4) -0.001(4) -0.030(4)
C53 0.053(5) 0.088(6) 0.102(6) -0.043(5) 0.012(4) -0.031(5)
C52 0.056(5) 0.093(6) 0.092(6) -0.027(5) 0.014(4) -0.033(5)

loop_
_atom_type_symbol
_atom_type_description
_atom_type_scat_dispersion_real
_atom_type_scat_dispersion_imag
_atom_type_scat_source
C C 0.0033 0.0016 'International Tables Vol C Tables 4.2.6.8 and 6.1.1.4'
H H 0.0000 0.0000 'International Tables Vol C Tables 4.2.6.8 and 6.1.1.4'
Cu Cu 0.3201 1.2651 'International Tables Vol C Tables 4.2.6.8 and 6.1.1.4'
N N 0.0061 0.0033 'International Tables Vol C Tables 4.2.6.8 and 6.1.1.4'

loop_
_geom_angle_atom_site_label_1
_geom_angle_atom_site_label_2
_geom_angle_atom_site_label_3
_geom_angle
_geom_angle_site_symmetry_1
_geom_angle_site_symmetry_3
_geom_angle_publ_flag
N4 Cu1 N3 89.97(18) . . ?
N4 Cu1 N1 90.15(18) . . ?
N4 Cu1 N2 178.5(2) . . ?
N3 Cu1 N1 178.00(19) . . ?
N2 Cu1 N3 89.76(19) . . ?
N2 Cu1 N1 90.07(19) . . ?
C19 N4 Cu1 126.7(3) . . ?
C19 N4 C16 105.2(4) . . ?
C16 N4 Cu1 127.6(4) . . ?
C11 N3 Cu1 126.1(4) . . ?
C11 N3 C14 106.7(4) . . ?
C14 N3 Cu1 127.1(4) . . ?
C1 N1 Cu1 126.5(4) . . ?
C4 N1 Cu1 126.4(4) . . ?
C4 N1 C1 107.1(5) . . ?
C61 C12 C11 128.0(5) . . ?
C13 C12 C11 106.4(5) . . ?
C13 C12 C61 125.5(5) . . ?
N3 C11 C12 109.9(5) . . ?
N3 C11 C10 126.7(5) . . ?
C10 C11 C12 123.4(5) . . ?
C9 N2 Cu1 126.8(4) . . ?
C6 N2 Cu1 127.7(4) . . ?
C6 N2 C9 105.5(5) . . ?
C62 C61 C12 174.8(6) . . ?
C33 C32 C31 121.5(5) . . ?
C33 C32 C37 120.6(5) . . ?
C37 C32 C31 117.9(5) . . ?
C83 C88 H88 120.3 . . ?
C83 C88 C87 119.5(5) . . ?
C87 C88 H88 120.3 . . ?
C44 C43 C42 118.9(6) . . ?
C48 C43 C42 121.4(6) . . ?
C48 C43 C44 119.7(6) . . ?
C12 C13 C14 108.1(5) . . ?
C12 C13 C69 120.6(5) . . ?
C14 C13 C69 131.3(5) . . ?
C22 C21 C20 120.0(5) . . ?
C26 C21 C22 119.5(5) . . ?
C26 C21 C20 120.5(5) . . ?
C68 C63 C62 121.2(6) . . ?
C68 C63 C64 118.6(6) . . ?
C64 C63 C62 120.2(6) . . ?
N3 C14 C13 108.8(5) . . ?
N3 C14 C15 124.3(5) . . ?
C15 C14 C13 126.8(5) . . ?
C75 C74 C79 119.7(5) . . ?
C75 C74 C73 119.7(5) . . ?
C79 C74 C73 120.5(6) . . ?
C60 C55 C10 118.8(6) . . ?
C56 C55 C10 122.8(6) . . ?
C56 C55 C60 118.2(6) . . ?
C70 C69 C13 120.4(5) . . ?
C70 C69 C73 121.3(5) . . ?
C73 C69 C13 117.8(5) . . ?
C27 C28 C30 126.5(5) . . ?
C27 C28 C29 119.0(5) . . ?
C29 C28 C30 114.5(5) . . ?
N4 C19 C20 126.8(5) . . ?
N4 C19 C18 109.7(5) . . ?
C20 C19 C18 123.5(5) . . ?
C28 C27 C2 118.3(5) . . ?
C28 C27 C31 121.8(5) . . ?
C2 C27 C31 119.3(5) . . ?
C88 C83 C15 121.1(5) . . ?
C88 C83 C84 119.3(5) . . ?
C84 C83 C15 119.6(5) . . ?
C14 C15 C83 119.0(5) . . ?
C16 C15 C14 124.1(5) . . ?
C16 C15 C83 117.0(5) . . ?
C42 C41 C3 174.5(7) . . ?
C1 C2 C27 131.3(5) . . ?
C3 C2 C27 121.3(5) . . ?
C3 C2 C1 107.1(5) . . ?
C82 C80 C81 110.7(5) . . ?
C73 C80 C81 129.0(5) . . ?
C73 C80 C82 120.2(5) . . ?
C21 C22 H22 119.7 . . ?
C21 C22 C23 120.5(6) . . ?
C23 C22 H22 119.7 . . ?
C11 C10 C55 120.4(5) . . ?
C9 C10 C11 123.3(6) . . ?
C9 C10 C55 116.1(5) . . ?
N6 C30 C28 172.9(6) . . ?
C19 C20 C21 115.2(5) . . ?
C1 C20 C21 121.3(5) . . ?
C1 C20 C19 123.4(5) . . ?
C55 C60 H60 119.7 . . ?
C59 C60 C55 120.6(6) . . ?
C59 C60 H60 119.7 . . ?
C31 C38 C39 119.8(5) . . ?
C31 C38 C40 126.9(5) . . ?
C39 C38 C40 113.1(5) . . ?
C49 C54 H54 119.4 . . ?
C53 C54 H54 119.4 . . ?
C53 C54 C49 121.2(6) . . ?
N1 C1 C2 108.8(5) . . ?
N1 C1 C20 125.8(5) . . ?
C20 C1 C2 125.4(5) . . ?
C63 C68 H68 119.8 . . ?
C67 C68 C63 120.5(7) . . ?
C67 C68 H68 119.8 . . ?
N1 C4 C3 110.1(5) . . ?
N1 C4 C5 124.6(5) . . ?
C5 C4 C3 125.3(6) . . ?
C61 C62 C63 177.0(6) . . ?
N4 C16 C15 126.1(5) . . ?
N4 C16 C17 109.9(5) . . ?
C15 C16 C17 123.9(5) . . ?
N5 C29 C28 174.0(6) . . ?
C41 C42 C43 175.1(7) . . ?
C22 C23 H23 119.9 . . ?
C24 C23 C22 120.3(5) . . ?
C24 C23 H23 119.9 . . ?
C27 C31 C32 121.0(5) . . ?
C38 C31 C32 116.7(5) . . ?
C38 C31 C27 122.2(5) . . ?
C21 C26 H26 119.8 . . ?
C21 C26 C25 120.3(5) . . ?
C25 C26 H26 119.8 . . ?
N12 C71 C70 174.4(6) . . ?
N9 C81 C80 172.8(6) . . ?
C32 C33 H33 119.4 . . ?
C32 C33 C34 121.3(6) . . ?
C34 C33 H33 119.4 . . ?
C32 C37 H37 121.2 . . ?
C36 C37 C32 117.6(6) . . ?
C36 C37 H37 121.2 . . ?
C16 C17 H17 125.9 . . ?
C18 C17 C16 108.1(5) . . ?
C18 C17 H17 125.9 . . ?
C83 C84 H84 119.4 . . ?
C83 C84 C85 121.2(5) . . ?
C85 C84 H84 119.4 . . ?
N2 C9 C8 109.4(5) . . ?
C10 C9 N2 126.9(6) . . ?
C10 C9 C8 123.6(6) . . ?
N10 C82 C80 175.6(6) . . ?
C43 C44 H44 120.2 . . ?
C43 C44 C45 119.6(6) . . ?
C45 C44 H44 120.2 . . ?
C69 C70 C71 127.4(5) . . ?
C69 C70 C72 118.9(5) . . ?
C72 C70 C71 113.6(5) . . ?
C47 C46 H46 120.4 . . ?
C45 C46 H46 120.4 . . ?
C45 C46 C47 119.1(6) . . ?
C75 C76 H76 120.4 . . ?
C77 C76 H76 120.4 . . ?
C77 C76 C75 119.2(6) . . ?
C74 C75 H75 119.4 . . ?
C76 C75 C74 121.3(6) . . ?
C76 C75 H75 119.4 . . ?
C19 C18 H18 126.4 . . ?
C17 C18 C19 107.1(5) . . ?
C17 C18 H18 126.4 . . ?
C54 C49 C5 120.9(6) . . ?
C50 C49 C54 120.2(6) . . ?
C50 C49 C5 118.7(6) . . ?
C23 C24 H24 120.3 . . ?
C23 C24 C25 119.4(6) . . ?
C25 C24 H24 120.3 . . ?
C63 C64 H64 120.2 . . ?
C63 C64 C65 119.6(6) . . ?
C65 C64 H64 120.2 . . ?
C74 C79 H79 120.2 . . ?
C74 C79 C78 119.6(6) . . ?
C78 C79 H79 120.2 . . ?
C69 C73 C74 119.7(5) . . ?
C80 C73 C74 119.2(5) . . ?
C80 C73 C69 121.1(5) . . ?
N11 C72 C70 176.6(7) . . ?
C84 C85 H85 120.5 . . ?
C86 C85 C84 118.9(5) . . ?
C86 C85 H85 120.5 . . ?
C64 C65 H65 120.1 . . ?
C66 C65 C64 119.8(7) . . ?
C66 C65 H65 120.1 . . ?
C2 C3 C41 124.1(5) . . ?
C2 C3 C4 106.8(5) . . ?
C4 C3 C41 129.1(5) . . ?
C60 C59 H59 120.0 . . ?
C60 C59 C58 120.0(6) . . ?
C58 C59 H59 120.0 . . ?
N2 C6 C5 126.1(6) . . ?
N2 C6 C7 110.4(5) . . ?
C5 C6 C7 123.4(6) . . ?
N8 C39 C38 175.8(7) . . ?
C88 C87 H87 119.7 . . ?
C86 C87 C88 120.6(6) . . ?
C86 C87 H87 119.7 . . ?
C43 C48 H48 119.9 . . ?
C43 C48 C47 120.3(6) . . ?
C47 C48 H48 119.9 . . ?
C46 C47 C48 120.5(7) . . ?
C46 C47 H47 119.8 . . ?
C48 C47 H47 119.8 . . ?
C68 C67 H67 119.9 . . ?
C66 C67 C68 120.2(6) . . ?
C66 C67 H67 119.9 . . ?
C37 C36 H36 119.1 . . ?
C37 C36 C35 121.7(6) . . ?
C35 C36 H36 119.1 . . ?
C65 C66 H66 119.4 . . ?
C67 C66 C65 121.2(6) . . ?
C67 C66 H66 119.4 . . ?
C59 C58 H58 119.7 . . ?
C57 C58 C59 120.5(7) . . ?
C57 C58 H58 119.7 . . ?
C85 C86 H86 119.8 . . ?
C87 C86 C85 120.4(6) . . ?
C87 C86 H86 119.8 . . ?
C4 C5 C49 119.2(5) . . ?
C6 C5 C4 125.1(6) . . ?
C6 C5 C49 115.7(5) . . ?
C26 C25 C24 119.9(6) . . ?
C26 C25 H25 120.0 . . ?
C24 C25 H25 120.0 . . ?
N7 C40 C38 172.5(7) . . ?
C36 C35 H35 119.9 . . ?
C36 C35 C34 120.3(6) . . ?
C34 C35 H35 119.9 . . ?
C55 C56 H56 119.4 . . ?
C55 C56 C57 121.3(6) . . ?
C57 C56 H56 119.4 . . ?
C79 C78 H78 120.4 . . ?
C79 C78 C77 119.1(6) . . ?
C77 C78 H78 120.4 . . ?
C49 C50 H50 120.4 . . ?
C51 C50 C49 119.2(6) . . ?
C51 C50 H50 120.4 . . ?
C44 C45 H45 119.6 . . ?
C46 C45 C44 120.9(7) . . ?
C46 C45 H45 119.6 . . ?
C6 C7 H7 126.4 . . ?
C8 C7 C6 107.2(6) . . ?
C8 C7 H7 126.4 . . ?
C58 C57 C56 119.3(7) . . ?
C58 C57 H57 120.4 . . ?
C56 C57 H57 120.4 . . ?
C76 C77 C78 121.0(6) . . ?
C76 C77 H77 119.5 . . ?
C78 C77 H77 119.5 . . ?
C9 C8 H8 126.2 . . ?
C7 C8 C9 107.5(6) . . ?
C7 C8 H8 126.2 . . ?
C50 C51 H51 120.2 . . ?
C50 C51 C52 119.7(7) . . ?
C52 C51 H51 120.2 . . ?
C33 C34 C35 118.5(7) . . ?
C33 C34 H34 120.7 . . ?
C35 C34 H34 120.7 . . ?
C54 C53 H53 120.2 . . ?
C54 C53 C52 119.7(7) . . ?
C52 C53 H53 120.2 . . ?
C51 C52 H52 120.0 . . ?
C53 C52 C51 119.9(7) . . ?
C53 C52 H52 120.0 . . ?

loop_
_geom_bond_atom_site_label_1
_geom_bond_atom_site_label_2
_geom_bond_distance
_geom_bond_site_symmetry_2
_geom_bond_publ_flag
Cu1 N4 1.980(4) . ?
Cu1 N3 2.028(4) . ?
Cu1 N1 2.045(5) . ?
Cu1 N2 1.987(5) . ?
N4 C19 1.382(7) . ?
N4 C16 1.382(6) . ?
N3 C11 1.374(7) . ?
N3 C14 1.398(6) . ?
N1 C1 1.376(7) . ?
N1 C4 1.372(7) . ?
N6 C30 1.143(7) . ?
C12 C11 1.450(7) . ?
C12 C61 1.419(8) . ?
C12 C13 1.370(7) . ?
N5 C29 1.152(7) . ?
C11 C10 1.384(8) . ?
N2 C9 1.391(7) . ?
N2 C6 1.363(7) . ?
N11 C72 1.145(7) . ?
N12 C71 1.129(7) . ?
C61 C62 1.181(8) . ?
C32 C31 1.491(7) . ?
C32 C33 1.361(8) . ?
C32 C37 1.426(8) . ?
C88 H88 0.9500 . ?
C88 C83 1.376(7) . ?
C88 C87 1.399(8) . ?
C43 C42 1.457(8) . ?
C43 C44 1.378(8) . ?
C43 C48 1.364(8) . ?
C13 C14 1.436(7) . ?
C13 C69 1.485(7) . ?
N9 C81 1.134(7) . ?
C21 C22 1.372(7) . ?
C21 C20 1.495(8) . ?
C21 C26 1.370(8) . ?
C63 C68 1.383(8) . ?
C63 C62 1.452(9) . ?
C63 C64 1.386(8) . ?
C14 C15 1.404(7) . ?
C74 C75 1.381(8) . ?
C74 C79 1.387(8) . ?
C74 C73 1.487(8) . ?
C55 C10 1.495(8) . ?
C55 C60 1.396(8) . ?
C55 C56 1.382(8) . ?
C69 C70 1.351(7) . ?
C69 C73 1.472(7) . ?
C28 C27 1.373(7) . ?
C28 C30 1.431(8) . ?
C28 C29 1.424(9) . ?
C19 C20 1.403(7) . ?
C19 C18 1.437(8) . ?
C27 C2 1.472(7) . ?
C27 C31 1.473(8) . ?
C83 C15 1.498(7) . ?
C83 C84 1.385(7) . ?
C15 C16 1.396(7) . ?
C41 C42 1.187(7) . ?
C41 C3 1.433(8) . ?
N7 C40 1.146(7) . ?
C2 C1 1.450(7) . ?
C2 C3 1.370(7) . ?
C80 C81 1.455(9) . ?
C80 C82 1.453(8) . ?
C80 C73 1.367(8) . ?
N10 C82 1.149(7) . ?
C22 H22 0.9500 . ?
C22 C23 1.386(7) . ?
C10 C9 1.365(8) . ?
C20 C1 1.389(7) . ?
C60 H60 0.9500 . ?
C60 C59 1.373(8) . ?
C38 C31 1.362(7) . ?
C38 C39 1.434(9) . ?
C38 C40 1.435(8) . ?
C54 H54 0.9500 . ?
C54 C49 1.398(8) . ?
C54 C53 1.353(8) . ?
C68 H68 0.9500 . ?
C68 C67 1.380(9) . ?
C4 C3 1.429(8) . ?
C4 C5 1.412(8) . ?
C16 C17 1.420(8) . ?
C23 H23 0.9500 . ?
C23 C24 1.364(8) . ?
N8 C39 1.149(7) . ?
C26 H26 0.9500 . ?
C26 C25 1.387(8) . ?
C71 C70 1.463(8) . ?
C33 H33 0.9500 . ?
C33 C34 1.382(8) . ?
C37 H37 0.9500 . ?
C37 C36 1.370(8) . ?
C17 H17 0.9500 . ?
C17 C18 1.331(7) . ?
C84 H84 0.9500 . ?
C84 C85 1.389(7) . ?
C9 C8 1.430(8) . ?
C44 H44 0.9500 . ?
C44 C45 1.387(9) . ?
C70 C72 1.439(8) . ?
C46 H46 0.9500 . ?
C46 C47 1.372(9) . ?
C46 C45 1.364(9) . ?
C76 H76 0.9500 . ?
C76 C75 1.374(8) . ?
C76 C77 1.364(9) . ?
C75 H75 0.9500 . ?
C18 H18 0.9500 . ?
C49 C5 1.516(8) . ?
C49 C50 1.398(9) . ?
C24 H24 0.9500 . ?
C24 C25 1.387(8) . ?
C64 H64 0.9500 . ?
C64 C65 1.390(8) . ?
C79 H79 0.9500 . ?
C79 C78 1.390(8) . ?
C85 H85 0.9500 . ?
C85 C86 1.378(8) . ?
C65 H65 0.9500 . ?
C65 C66 1.364(8) . ?
C59 H59 0.9500 . ?
C59 C58 1.379(9) . ?
C6 C5 1.377(8) . ?
C6 C7 1.433(8) . ?
C87 H87 0.9500 . ?
C87 C86 1.369(8) . ?
C48 H48 0.9500 . ?
C48 C47 1.383(8) . ?
C47 H47 0.9500 . ?
C67 H67 0.9500 . ?
C67 C66 1.336(9) . ?
C36 H36 0.9500 . ?
C36 C35 1.380(9) . ?
C66 H66 0.9500 . ?
C58 H58 0.9500 . ?
C58 C57 1.371(9) . ?
C86 H86 0.9500 . ?
C25 H25 0.9500 . ?
C35 H35 0.9500 . ?
C35 C34 1.398(9) . ?
C56 H56 0.9500 . ?
C56 C57 1.386(8) . ?
C78 H78 0.9500 . ?
C78 C77 1.403(10) . ?
C50 H50 0.9500 . ?
C50 C51 1.393(9) . ?
C45 H45 0.9500 . ?
C7 H7 0.9500 . ?
C7 C8 1.338(8) . ?
C57 H57 0.9500 . ?
C77 H77 0.9500 . ?
C8 H8 0.9500 . ?
C51 H51 0.9500 . ?
C51 C52 1.410(10) . ?
C34 H34 0.9500 . ?
C53 H53 0.9500 . ?
C53 C52 1.408(10) . ?
C52 H52 0.9500 . ?

loop_
_geom_torsion_atom_site_label_1
_geom_torsion_atom_site_label_2
_geom_torsion_atom_site_label_3
_geom_torsion_atom_site_label_4
_geom_torsion
_geom_torsion_site_symmetry_1
_geom_torsion_site_symmetry_2
_geom_torsion_site_symmetry_3
_geom_torsion_site_symmetry_4
_geom_torsion_publ_flag
Cu1 N4 C19 C20 9.7(8) . . . . ?
Cu1 N4 C19 C18 -172.4(4) . . . . ?
Cu1 N4 C16 C15 -10.2(8) . . . . ?
Cu1 N4 C16 C17 172.4(4) . . . . ?
Cu1 N3 C11 C12 -174.7(3) . . . . ?
Cu1 N3 C11 C10 4.0(8) . . . . ?
Cu1 N3 C14 C13 174.1(3) . . . . ?
Cu1 N3 C14 C15 -8.9(7) . . . . ?
Cu1 N1 C1 C2 -178.1(4) . . . . ?
Cu1 N1 C1 C20 5.5(8) . . . . ?
Cu1 N1 C4 C3 -179.9(4) . . . . ?
Cu1 N1 C4 C5 -0.2(9) . . . . ?
Cu1 N2 C9 C10 1.1(10) . . . . ?
Cu1 N2 C9 C8 -178.5(4) . . . . ?
Cu1 N2 C6 C5 1.5(10) . . . . ?
Cu1 N2 C6 C7 179.5(5) . . . . ?
N4 C19 C20 C21 176.5(5) . . . . ?
N4 C19 C20 C1 -5.8(9) . . . . ?
N4 C19 C18 C17 -0.1(7) . . . . ?
N4 C16 C17 C18 -0.3(7) . . . . ?
N3 C11 C10 C55 167.4(5) . . . . ?
N3 C11 C10 C9 -7.0(10) . . . . ?
N3 C14 C15 C83 -172.3(5) . . . . ?
N3 C14 C15 C16 6.3(8) . . . . ?
N1 C4 C3 C41 177.7(6) . . . . ?
N1 C4 C3 C2 -3.4(7) . . . . ?
N1 C4 C5 C49 -176.1(6) . . . . ?
N1 C4 C5 C6 1.9(10) . . . . ?
C12 C11 C10 C55 -13.9(9) . . . . ?
C12 C11 C10 C9 171.6(6) . . . . ?
C12 C13 C14 N3 2.5(6) . . . . ?
C12 C13 C14 C15 -174.5(5) . . . . ?
C12 C13 C69 C70 -114.5(6) . . . . ?
C12 C13 C69 C73 57.8(7) . . . . ?
C11 N3 C14 C13 -2.8(6) . . . . ?
C11 N3 C14 C15 174.2(5) . . . . ?
C11 C12 C13 C14 -1.1(6) . . . . ?
C11 C12 C13 C69 176.7(5) . . . . ?
C11 C10 C9 N2 4.3(10) . . . . ?
C11 C10 C9 C8 -176.2(6) . . . . ?
N2 C9 C8 C7 -1.6(8) . . . . ?
N2 C6 C5 C4 -2.7(11) . . . . ?
N2 C6 C5 C49 175.4(6) . . . . ?
N2 C6 C7 C8 -1.3(8) . . . . ?
C61 C12 C11 N3 176.8(5) . . . . ?
C61 C12 C11 C10 -2.1(9) . . . . ?
C61 C12 C13 C14 -178.6(5) . . . . ?
C61 C12 C13 C69 -0.8(8) . . . . ?
C32 C33 C34 C35 0.5(9) . . . . ?
C32 C37 C36 C35 -0.9(9) . . . . ?
C88 C83 C15 C14 -110.9(6) . . . . ?
C88 C83 C15 C16 70.4(7) . . . . ?
C88 C83 C84 C85 1.9(9) . . . . ?
C88 C87 C86 C85 -0.3(11) . . . . ?
C43 C44 C45 C46 -1.8(10) . . . . ?
C43 C48 C47 C46 -2.8(9) . . . . ?
C13 C12 C11 N3 -0.7(6) . . . . ?
C13 C12 C11 C10 -179.5(5) . . . . ?
C13 C14 C15 C83 4.2(8) . . . . ?
C13 C14 C15 C16 -177.2(5) . . . . ?
C13 C69 C70 C71 -175.5(6) . . . . ?
C13 C69 C70 C72 4.9(9) . . . . ?
C13 C69 C73 C74 -152.3(5) . . . . ?
C13 C69 C73 C80 24.5(8) . . . . ?
C21 C22 C23 C24 -0.6(8) . . . . ?
C21 C20 C1 N1 175.4(5) . . . . ?
C21 C20 C1 C2 -0.5(9) . . . . ?
C21 C26 C25 C24 1.7(9) . . . . ?
C63 C68 C67 C66 -0.7(11) . . . . ?
C63 C64 C65 C66 0.5(9) . . . . ?
C14 N3 C11 C12 2.2(6) . . . . ?
C14 N3 C11 C10 -179.0(5) . . . . ?
C14 C13 C69 C70 62.7(9) . . . . ?
C14 C13 C69 C73 -125.0(6) . . . . ?
C14 C15 C16 N4 3.6(9) . . . . ?
C14 C15 C16 C17 -179.4(5) . . . . ?
C74 C79 C78 C77 -1.6(10) . . . . ?
C55 C10 C9 N2 -170.4(6) . . . . ?
C55 C10 C9 C8 9.1(9) . . . . ?
C55 C60 C59 C58 1.7(9) . . . . ?
C55 C56 C57 C58 2.2(9) . . . . ?
C69 C13 C14 N3 -175.0(5) . . . . ?
C69 C13 C14 C15 8.1(9) . . . . ?
C28 C27 C2 C1 -68.5(8) . . . . ?
C28 C27 C2 C3 104.4(7) . . . . ?
C28 C27 C31 C32 -14.8(8) . . . . ?
C28 C27 C31 C38 168.4(5) . . . . ?
C19 N4 C16 C15 177.6(5) . . . . ?
C19 N4 C16 C17 0.2(6) . . . . ?
C19 C20 C1 N1 -2.3(9) . . . . ?
C19 C20 C1 C2 -178.1(5) . . . . ?
C27 C2 C1 N1 171.9(6) . . . . ?
C27 C2 C1 C20 -11.7(10) . . . . ?
C27 C2 C3 C41 7.6(9) . . . . ?
C27 C2 C3 C4 -171.4(5) . . . . ?
C83 C88 C87 C86 2.2(10) . . . . ?
C83 C15 C16 N4 -177.7(5) . . . . ?
C83 C15 C16 C17 -0.7(8) . . . . ?
C83 C84 C85 C86 0.1(9) . . . . ?
C15 C83 C84 C85 -177.4(5) . . . . ?
C15 C16 C17 C18 -177.7(6) . . . . ?
C2 C27 C31 C32 156.3(5) . . . . ?
C2 C27 C31 C38 -20.4(8) . . . . ?
C22 C21 C20 C19 -79.4(7) . . . . ?
C22 C21 C20 C1 102.8(6) . . . . ?
C22 C21 C26 C25 -0.9(8) . . . . ?
C22 C23 C24 C25 1.3(8) . . . . ?
C10 C55 C60 C59 -176.9(5) . . . . ?
C10 C55 C56 C57 174.8(5) . . . . ?
C10 C9 C8 C7 178.8(6) . . . . ?
C30 C28 C27 C2 174.5(5) . . . . ?
C30 C28 C27 C31 -14.3(9) . . . . ?
C20 C21 C22 C23 178.9(5) . . . . ?
C20 C21 C26 C25 -179.5(5) . . . . ?
C20 C19 C18 C17 177.9(6) . . . . ?
C60 C55 C10 C11 -70.1(8) . . . . ?
C60 C55 C10 C9 104.8(7) . . . . ?
C60 C55 C56 C57 -1.3(9) . . . . ?
C60 C59 C58 C57 -0.9(10) . . . . ?
C54 C49 C5 C4 88.1(7) . . . . ?
C54 C49 C5 C6 -90.2(8) . . . . ?
C54 C49 C50 C51 -0.3(9) . . . . ?
C54 C53 C52 C51 -1.9(11) . . . . ?
C1 N1 C4 C3 2.3(7) . . . . ?
C1 N1 C4 C5 -178.0(6) . . . . ?
C1 C2 C3 C41 -177.9(6) . . . . ?
C1 C2 C3 C4 3.1(7) . . . . ?
C68 C63 C64 C65 -1.8(9) . . . . ?
C68 C67 C66 C65 -0.7(11) . . . . ?
C4 N1 C1 C2 -0.3(6) . . . . ?
C4 N1 C1 C20 -176.7(6) . . . . ?
C62 C63 C68 C67 -178.5(6) . . . . ?
C62 C63 C64 C65 178.5(5) . . . . ?
C16 N4 C19 C20 -178.0(5) . . . . ?
C16 N4 C19 C18 -0.1(6) . . . . ?
C16 C17 C18 C19 0.2(7) . . . . ?
C29 C28 C27 C2 -4.2(8) . . . . ?
C29 C28 C27 C31 167.0(5) . . . . ?
C42 C43 C44 C45 -179.8(6) . . . . ?
C42 C43 C48 C47 -178.0(6) . . . . ?
C23 C24 C25 C26 -1.8(9) . . . . ?
C31 C32 C33 C34 179.6(5) . . . . ?
C31 C32 C37 C36 -179.4(5) . . . . ?
C31 C27 C2 C1 120.0(7) . . . . ?
C31 C27 C2 C3 -67.0(7) . . . . ?
C26 C21 C22 C23 0.4(8) . . . . ?
C26 C21 C20 C19 99.1(6) . . . . ?
C26 C21 C20 C1 -78.7(7) . . . . ?
C81 C80 C73 C74 179.9(6) . . . . ?
C81 C80 C73 C69 3.1(10) . . . . ?
C33 C32 C31 C27 120.3(6) . . . . ?
C33 C32 C31 C38 -62.7(7) . . . . ?
C33 C32 C37 C36 0.5(8) . . . . ?
C37 C32 C31 C27 -59.8(7) . . . . ?
C37 C32 C31 C38 117.2(6) . . . . ?
C37 C32 C33 C34 -0.3(9) . . . . ?
C37 C36 C35 C34 1.2(10) . . . . ?
C84 C83 C15 C14 68.4(7) . . . . ?
C84 C83 C15 C16 -110.3(6) . . . . ?
C84 C85 C86 C87 -0.9(10) . . . . ?
C9 N2 C6 C5 -177.7(6) . . . . ?
C9 N2 C6 C7 0.3(7) . . . . ?
C82 C80 C73 C74 3.8(9) . . . . ?
C82 C80 C73 C69 -173.0(5) . . . . ?
C44 C43 C48 C47 1.1(9) . . . . ?
C70 C69 C73 C74 19.9(9) . . . . ?
C70 C69 C73 C80 -163.3(6) . . . . ?
C75 C74 C79 C78 0.5(9) . . . . ?
C75 C74 C73 C69 54.4(8) . . . . ?
C75 C74 C73 C80 -122.4(6) . . . . ?
C75 C76 C77 C78 -1.6(10) . . . . ?
C18 C19 C20 C21 -1.2(8) . . . . ?
C18 C19 C20 C1 176.5(6) . . . . ?
C49 C54 C53 C52 0.4(10) . . . . ?
C49 C50 C51 C52 -1.3(10) . . . . ?
C64 C63 C68 C67 1.9(10) . . . . ?
C64 C65 C66 C67 0.8(10) . . . . ?
C79 C74 C75 C76 0.1(8) . . . . ?
C79 C74 C73 C69 -124.4(6) . . . . ?
C79 C74 C73 C80 58.8(8) . . . . ?
C79 C78 C77 C76 2.2(10) . . . . ?
C73 C74 C75 C76 -178.7(5) . . . . ?
C73 C74 C79 C78 179.3(6) . . . . ?
C73 C69 C70 C71 12.5(10) . . . . ?
C73 C69 C70 C72 -167.1(5) . . . . ?
C3 C2 C1 N1 -1.8(7) . . . . ?
C3 C2 C1 C20 174.6(5) . . . . ?
C3 C4 C5 C49 3.6(10) . . . . ?
C3 C4 C5 C6 -178.3(6) . . . . ?
C59 C58 C57 C56 -1.1(10) . . . . ?
C6 N2 C9 C10 -179.7(6) . . . . ?
C6 N2 C9 C8 0.7(7) . . . . ?
C6 C7 C8 C9 1.7(8) . . . . ?
C39 C38 C31 C32 -7.6(8) . . . . ?
C39 C38 C31 C27 169.3(5) . . . . ?
C87 C88 C83 C15 176.3(5) . . . . ?
C87 C88 C83 C84 -3.0(9) . . . . ?
C48 C43 C44 C45 1.2(9) . . . . ?
C47 C46 C45 C44 0.1(10) . . . . ?
C36 C35 C34 C33 -1.0(9) . . . . ?
C5 C4 C3 C41 -2.1(11) . . . . ?
C5 C4 C3 C2 176.8(6) . . . . ?
C5 C49 C50 C51 -175.9(6) . . . . ?
C5 C6 C7 C8 176.7(6) . . . . ?
C40 C38 C31 C32 177.3(6) . . . . ?
C40 C38 C31 C27 -5.8(9) . . . . ?
C56 C55 C10 C11 113.8(7) . . . . ?
C56 C55 C10 C9 -71.3(8) . . . . ?
C56 C55 C60 C59 -0.7(8) . . . . ?
C50 C49 C5 C4 -96.4(7) . . . . ?
C50 C49 C5 C6 85.4(7) . . . . ?
C50 C51 C52 C53 2.4(11) . . . . ?
C45 C46 C47 C48 2.1(10) . . . . ?
C7 C6 C5 C4 179.6(6) . . . . ?
C7 C6 C5 C49 -2.3(9) . . . . ?
C77 C76 C75 C74 0.4(9) . . . . ?
C53 C54 C49 C5 176.2(6) . . . . ?
C53 C54 C49 C50 0.7(9) . . . . ?

loop_
_smtbx_masks_void_nr
_smtbx_masks_void_average_x
_smtbx_masks_void_average_y
_smtbx_masks_void_average_z
_smtbx_masks_void_volume
_smtbx_masks_void_count_electrons
_smtbx_masks_void_content
1 -0.397 0.105 -0.058 1050.9 248.4 '6 CH2Cl2'
2 0.000 0.500 0.000 17.1 0.0 ?
